data_7111849
loop_
_publ_author_name
'Jonathan A. Bailey'
'Mairi F. Haddow'
'Paul G. Pringle'

_publ_section_title
;
 A simple route to azaborinylphosphines: isoelectronic B-N analogues of
 arylphosphine ligands
;
_journal_name_full Chem.Commun.
_journal_page_first 1432
_journal_paper_doi 10.1039/c3cc49000a
_journal_volume 50
_journal_year 2014
_chemical_formula_moiety 'C45 H46 Cl O P2 Rh, 2(C H2 Cl2)'
_chemical_formula_sum 'C47 H50 Cl5 O P2 Rh'
_chemical_formula_weight 972.97
_chemical_name_systematic
;
 ?
;
_space_group_crystal_system triclinic
_space_group_IT_number 2
_space_group_name_Hall '-P 1'
_space_group_name_H-M_alt 'P -1'
_symmetry_space_group_name_Hall '-P 1'
_symmetry_space_group_name_H-M 'P -1'
_atom_sites_solution_hydrogens geom
_audit_creation_method SHELXL-2013
_cell_angle_alpha 69.300(3)
_cell_angle_beta 84.914(3)
_cell_angle_gamma 72.868(3)
_cell_formula_units_Z 1
_cell_length_a 8.5503(5)
_cell_length_b 11.5693(7)
_cell_length_c 11.8543(7)
_cell_measurement_reflns_used 9792
_cell_measurement_temperature 100(2)
_cell_measurement_theta_max 27.63
_cell_measurement_theta_min 2.70
_cell_volume 1048.11(11)
_computing_cell_refinement 'Apex II (Bruker, 2008)'
_computing_data_collection 'Apex II (Bruker, 2008)'
_computing_data_reduction 'SAINT V7.68A'
_computing_structure_refinement 'SHELXL-2013 (Sheldrick, 2013)'
_computing_structure_solution 'SHELXL-2013 (Sheldrick, 2013)'
_diffrn_ambient_temperature 100(2)
_diffrn_measured_fraction_theta_full 1.000
_diffrn_measured_fraction_theta_max 0.995
_diffrn_measurement_device_type 'Bruker Apex II kappa CCD area detector'
_diffrn_measurement_method 'phi and omega scans'
_diffrn_radiation_type MoK\a
_diffrn_radiation_wavelength 0.71073
_diffrn_reflns_av_R_equivalents 0.0163
_diffrn_reflns_av_unetI/netI 0.0073
_diffrn_reflns_Laue_measured_fraction_full 1.000
_diffrn_reflns_Laue_measured_fraction_max 0.995
_diffrn_reflns_limit_h_max 11
_diffrn_reflns_limit_h_min -11
_diffrn_reflns_limit_k_max 15
_diffrn_reflns_limit_k_min -15
_diffrn_reflns_limit_l_max 15
_diffrn_reflns_limit_l_min -15
_diffrn_reflns_number 51229
_diffrn_reflns_point_group_measured_fraction_full 1.000
_diffrn_reflns_point_group_measured_fraction_max 0.995
_diffrn_reflns_theta_full 25.242
_diffrn_reflns_theta_max 27.665
_diffrn_reflns_theta_min 1.837
_exptl_absorpt_coefficient_mu 0.840
_exptl_absorpt_correction_T_max 0.7456
_exptl_absorpt_correction_T_min 0.7013
_exptl_absorpt_correction_type multi-scan
_exptl_absorpt_process_details SADABS-2008/1
_exptl_crystal_colour yellow
_exptl_crystal_density_diffrn 1.541
_exptl_crystal_description block
_exptl_crystal_F_000 500
_exptl_crystal_size_max 0.5
_exptl_crystal_size_mid 0.4
_exptl_crystal_size_min 0.4
_refine_diff_density_max 0.392
_refine_diff_density_min -0.289
_refine_diff_density_rms 0.045
_refine_ls_extinction_method none
_refine_ls_goodness_of_fit_ref 1.069
_refine_ls_hydrogen_treatment constr
_refine_ls_matrix_type full
_refine_ls_number_parameters 268
_refine_ls_number_reflns 4863
_refine_ls_number_restraints 0
_refine_ls_restrained_S_all 1.069
_refine_ls_R_factor_all 0.0172
_refine_ls_R_factor_gt 0.0169
_refine_ls_shift/su_max 0.001
_refine_ls_shift/su_mean 0.000
_refine_ls_structure_factor_coef Fsqd
_refine_ls_weighting_details 'w=1/[\s^2^(Fo^2^)+(0.0220P)^2^+0.5238P] where P=(Fo^2^+2Fc^2^)/3'
_refine_ls_weighting_scheme calc
_refine_ls_wR_factor_gt 0.0450
_refine_ls_wR_factor_ref 0.0452
_reflns_Friedel_coverage 0.000
_reflns_number_gt 4774
_reflns_number_total 4863
_reflns_threshold_expression 'I > 2\s(I)'
_cod_data_source_file c3cc49000a.txt
_cod_data_source_block jb0159_new
_cod_database_code 7111849
_shelx_space_group_comment
;
The symmetry employed for this shelxl refinement is uniquely defined
by the following loop, which should always be used as a source of
symmetry information in preference to the above space-group names.
They are only intended as comments.
;
_shelxl_version_number 2013-4

loop_
_space_group_symop_operation_xyz
'x, y, z'
'-x, -y, -z'

loop_
_atom_site_label
_atom_site_type_symbol
_atom_site_fract_x
_atom_site_fract_y
_atom_site_fract_z
_atom_site_U_iso_or_equiv
_atom_site_adp_type
_atom_site_occupancy
_atom_site_site_symmetry_order
_atom_site_calc_flag
_atom_site_refinement_flags_posn
_atom_site_refinement_flags_adp
_atom_site_refinement_flags_occupancy
Rh1 Rh 0.5000 0.5000 0.5000 0.01147(4) Uani 1 2 d S . P
Cl1 Cl 0.70480(13) 0.59124(9) 0.38458(8) 0.01826(18) Uani 0.5 1 d . . P
P1 P 0.37531(3) 0.50610(3) 0.33008(2) 0.01197(6) Uani 1 1 d . . .
O1 O 0.7396(4) 0.6265(3) 0.3596(3) 0.0266(7) Uani 0.5 1 d . . P
C14 C 0.57710(13) 0.27457(10) 0.29337(9) 0.0143(2) Uani 1 1 d . . .
C4 C 0.49879(15) -0.04859(11) 0.35227(10) 0.0189(2) Uani 1 1 d . . .
H4 H 0.5960 -0.0950 0.3281 0.023 Uiso 1 1 calc R U .
C11 C 0.32798(14) 0.14881(11) 0.37737(10) 0.0157(2) Uani 1 1 d . . .
C12 C 0.47675(14) 0.08194(11) 0.33840(10) 0.0158(2) Uani 1 1 d . . .
C10 C 0.30329(13) 0.27891(11) 0.36970(10) 0.0153(2) Uani 1 1 d . . .
H10 H 0.2038 0.3221 0.3941 0.018 Uiso 1 1 calc R U .
C13 C 0.60216(14) 0.14775(11) 0.29237(10) 0.0154(2) Uani 1 1 d . . .
C3 C 0.37822(16) -0.10779(11) 0.40111(11) 0.0206(2) Uani 1 1 d . . .
H3 H 0.3957 -0.1940 0.4108 0.025 Uiso 1 1 calc R U .
C1 C 0.20494(14) 0.08683(11) 0.42470(11) 0.0190(2) Uani 1 1 d . . .
H1 H 0.1063 0.1321 0.4482 0.023 Uiso 1 1 calc R U .
C8 C 0.70951(14) 0.32933(11) 0.26418(10) 0.0163(2) Uani 1 1 d . . .
H8 H 0.6965 0.4099 0.2695 0.020 Uiso 1 1 calc R U .
C5 C 0.75353(15) 0.08725(11) 0.25095(10) 0.0195(2) Uani 1 1 d . . .
H5 H 0.7696 0.0062 0.2458 0.023 Uiso 1 1 calc R U .
C9 C 0.41947(13) 0.34230(10) 0.32816(9) 0.01331(19) Uani 1 1 d . . .
C2 C 0.22939(16) -0.03951(12) 0.43639(11) 0.0220(2) Uani 1 1 d . . .
H2 H 0.1477 -0.0797 0.4676 0.026 Uiso 1 1 calc R U .
C7 C 0.85711(14) 0.26594(12) 0.22810(10) 0.0194(2) Uani 1 1 d . . .
H7 H 0.9432 0.3030 0.2104 0.023 Uiso 1 1 calc R U .
C6 C 0.87712(15) 0.14540(12) 0.21815(11) 0.0215(2) Uani 1 1 d . . .
H6 H 0.9744 0.1047 0.1892 0.026 Uiso 1 1 calc R U .
C19 C 0.15033(13) 0.57246(10) 0.31802(10) 0.0146(2) Uani 1 1 d . . .
H19 H 0.1041 0.5226 0.3911 0.017 Uiso 1 1 calc R U .
C22 C 0.35611(14) 0.75230(11) 0.17646(11) 0.0187(2) Uani 1 1 d . . .
H22A H 0.4259 0.7607 0.2315 0.022 Uiso 1 1 calc R U .
H22B H 0.3738 0.8077 0.0961 0.022 Uiso 1 1 calc R U .
C16 C 0.33634(14) 0.58671(11) 0.08075(10) 0.0173(2) Uani 1 1 d . . .
H16A H 0.3670 0.6380 0.0025 0.021 Uiso 1 1 calc R U .
H16B H 0.3821 0.4968 0.0887 0.021 Uiso 1 1 calc R U .
C20 C 0.11350(14) 0.71128(11) 0.31862(11) 0.0187(2) Uani 1 1 d . . .
H20A H -0.0040 0.7461 0.3225 0.022 Uiso 1 1 calc R U .
H20B H 0.1617 0.7079 0.3912 0.022 Uiso 1 1 calc R U .
C15 C 0.41419(13) 0.61172(10) 0.17877(10) 0.0150(2) Uani 1 1 d . . .
H15 H 0.5328 0.5899 0.1672 0.018 Uiso 1 1 calc R U .
C21 C 0.17674(15) 0.80407(11) 0.20916(11) 0.0200(2) Uani 1 1 d . . .
H21A H 0.1654 0.8829 0.2249 0.024 Uiso 1 1 calc R U .
H21B H 0.1075 0.8259 0.1398 0.024 Uiso 1 1 calc R U .
C17 C 0.14898(14) 0.61713(11) 0.08370(10) 0.0183(2) Uani 1 1 d . . .
H17A H 0.1146 0.5838 0.0286 0.022 Uiso 1 1 calc R U .
H17B H 0.1027 0.7100 0.0539 0.022 Uiso 1 1 calc R U .
C18 C 0.07668(13) 0.56242(11) 0.20833(10) 0.0166(2) Uani 1 1 d . . .
H18A H 0.0881 0.4722 0.2238 0.020 Uiso 1 1 calc R U .
H18B H -0.0396 0.6061 0.2040 0.020 Uiso 1 1 calc R U .
Cl2 Cl 0.26460(4) 0.30008(3) 0.04639(3) 0.02672(7) Uani 1 1 d . . .
Cl3 Cl 0.25865(5) 0.10089(3) -0.04943(3) 0.03312(8) Uani 1 1 d . . .
C24 C 0.32570(16) 0.13361(13) 0.06993(11) 0.0246(2) Uani 1 1 d . . .
H24A H 0.2809 0.0884 0.1450 0.030 Uiso 1 1 calc R U .
H24B H 0.4441 0.1018 0.0769 0.030 Uiso 1 1 calc R U .
C23 C 0.6457(4) 0.5749(3) 0.4138(3) 0.0176(6) Uani 0.5 1 d . . P

loop_
_atom_site_aniso_label
_atom_site_aniso_U_11
_atom_site_aniso_U_22
_atom_site_aniso_U_33
_atom_site_aniso_U_23
_atom_site_aniso_U_13
_atom_site_aniso_U_12
Rh1 0.01186(6) 0.01237(6) 0.01158(6) -0.00468(4) 0.00082(4) -0.00493(4)
Cl1 0.0184(6) 0.0237(5) 0.0159(5) -0.0059(4) 0.0029(4) -0.0124(3)
P1 0.01205(12) 0.01192(12) 0.01257(12) -0.00472(10) 0.00015(9) -0.00367(10)
O1 0.0246(14) 0.0370(18) 0.0227(14) -0.0089(12) 0.0071(10) -0.0189(11)
C14 0.0144(5) 0.0158(5) 0.0116(5) -0.0044(4) -0.0021(4) -0.0024(4)
C4 0.0241(6) 0.0155(5) 0.0171(5) -0.0063(4) -0.0046(4) -0.0032(4)
C11 0.0176(5) 0.0150(5) 0.0144(5) -0.0037(4) -0.0035(4) -0.0052(4)
C12 0.0192(5) 0.0151(5) 0.0129(5) -0.0043(4) -0.0042(4) -0.0039(4)
C10 0.0150(5) 0.0157(5) 0.0151(5) -0.0055(4) -0.0012(4) -0.0035(4)
C13 0.0164(5) 0.0155(5) 0.0127(5) -0.0043(4) -0.0029(4) -0.0021(4)
C3 0.0299(6) 0.0142(5) 0.0189(5) -0.0046(4) -0.0070(5) -0.0070(5)
C1 0.0178(5) 0.0195(5) 0.0201(5) -0.0055(4) -0.0023(4) -0.0066(4)
C8 0.0164(5) 0.0160(5) 0.0156(5) -0.0044(4) -0.0014(4) -0.0041(4)
C5 0.0208(6) 0.0167(5) 0.0188(5) -0.0072(4) -0.0019(4) -0.0002(4)
C9 0.0148(5) 0.0124(5) 0.0126(5) -0.0047(4) -0.0021(4) -0.0026(4)
C2 0.0253(6) 0.0199(6) 0.0222(6) -0.0032(5) -0.0043(5) -0.0117(5)
C7 0.0148(5) 0.0224(6) 0.0181(5) -0.0041(4) -0.0008(4) -0.0046(4)
C6 0.0166(5) 0.0233(6) 0.0204(5) -0.0077(5) 0.0013(4) 0.0005(4)
C19 0.0122(5) 0.0155(5) 0.0161(5) -0.0061(4) 0.0009(4) -0.0034(4)
C22 0.0208(6) 0.0140(5) 0.0201(5) -0.0033(4) 0.0001(4) -0.0062(4)
C16 0.0173(5) 0.0204(5) 0.0136(5) -0.0059(4) 0.0004(4) -0.0042(4)
C20 0.0168(5) 0.0168(5) 0.0233(6) -0.0099(4) 0.0009(4) -0.0023(4)
C15 0.0148(5) 0.0150(5) 0.0139(5) -0.0034(4) 0.0006(4) -0.0043(4)
C21 0.0209(6) 0.0137(5) 0.0241(6) -0.0062(4) -0.0019(4) -0.0025(4)
C17 0.0170(5) 0.0211(5) 0.0159(5) -0.0063(4) -0.0021(4) -0.0036(4)
C18 0.0137(5) 0.0190(5) 0.0172(5) -0.0063(4) -0.0016(4) -0.0040(4)
Cl2 0.02768(15) 0.02813(15) 0.02855(15) -0.01312(12) 0.00073(12) -0.00993(12)
Cl3 0.03846(18) 0.02753(16) 0.03322(17) -0.01525(13) -0.01384(14) 0.00094(13)
C24 0.0239(6) 0.0276(6) 0.0210(6) -0.0067(5) -0.0045(5) -0.0056(5)
C23 0.0186(17) 0.0217(13) 0.0157(15) -0.0084(11) -0.0009(12) -0.0076(13)

loop_
_atom_type_symbol
_atom_type_description
_atom_type_scat_dispersion_real
_atom_type_scat_dispersion_imag
_atom_type_scat_source
C C 0.0033 0.0016 'International Tables Vol C Tables 4.2.6.8 and 6.1.1.4'
H H 0.0000 0.0000 'International Tables Vol C Tables 4.2.6.8 and 6.1.1.4'
Cl Cl 0.1484 0.1585 'International Tables Vol C Tables 4.2.6.8 and 6.1.1.4'
O O 0.0106 0.0060 'International Tables Vol C Tables 4.2.6.8 and 6.1.1.4'
P P 0.1023 0.0942 'International Tables Vol C Tables 4.2.6.8 and 6.1.1.4'
Rh Rh -1.1178 0.9187 'International Tables Vol C Tables 4.2.6.8 and 6.1.1.4'

loop_
_geom_angle_atom_site_label_1
_geom_angle_atom_site_label_2
_geom_angle_atom_site_label_3
_geom_angle
_geom_angle_site_symmetry_1
_geom_angle_site_symmetry_3
C23 Rh1 C23 180.0(2) 2_666 .
C23 Rh1 P1 93.11(10) 2_666 2_666
C23 Rh1 P1 86.89(10) . 2_666
C23 Rh1 P1 86.89(10) 2_666 .
C23 Rh1 P1 93.11(10) . .
P1 Rh1 P1 180.0 2_666 .
C23 Rh1 Cl1 2.69(11) 2_666 2_666
C23 Rh1 Cl1 177.31(11) . 2_666
P1 Rh1 Cl1 93.10(2) 2_666 2_666
P1 Rh1 Cl1 86.90(2) . 2_666
C23 Rh1 Cl1 177.31(11) 2_666 .
C23 Rh1 Cl1 2.69(11) . .
P1 Rh1 Cl1 86.90(2) 2_666 .
P1 Rh1 Cl1 93.10(2) . .
Cl1 Rh1 Cl1 180.0 2_666 .
O1 Cl1 C23 154.4(5) . .
O1 Cl1 Rh1 162.0(4) . .
C23 Cl1 Rh1 7.6(3) . .
C9 P1 C15 108.46(5) . .
C9 P1 C19 105.99(5) . .
C15 P1 C19 95.20(5) . .
C9 P1 Rh1 109.12(3) . .
C15 P1 Rh1 120.19(4) . .
C19 P1 Rh1 116.46(4) . .
Cl1 O1 C23 13.5(3) . .
C8 C14 C13 118.58(10) . .
C8 C14 C9 121.83(10) . .
C13 C14 C9 119.55(10) . .
C3 C4 C12 120.90(11) . .
C3 C4 H4 119.5 . .
C12 C4 H4 119.5 . .
C1 C11 C12 120.14(10) . .
C1 C11 C10 120.11(10) . .
C12 C11 C10 119.75(10) . .
C11 C12 C4 117.87(10) . .
C11 C12 C13 118.73(10) . .
C4 C12 C13 123.32(10) . .
C9 C10 C11 122.67(10) . .
C9 C10 H10 118.7 . .
C11 C10 H10 118.7 . .
C5 C13 C14 118.26(10) . .
C5 C13 C12 121.87(10) . .
C14 C13 C12 119.81(10) . .
C4 C3 C2 120.73(11) . .
C4 C3 H3 119.6 . .
C2 C3 H3 119.6 . .
C2 C1 C11 120.67(11) . .
C2 C1 H1 119.7 . .
C11 C1 H1 119.7 . .
C7 C8 C14 121.43(11) . .
C7 C8 H8 119.3 . .
C14 C8 H8 119.3 . .
C6 C5 C13 121.53(11) . .
C6 C5 H5 119.2 . .
C13 C5 H5 119.2 . .
C10 C9 C14 119.17(10) . .
C10 C9 P1 118.06(8) . .
C14 C9 P1 122.59(8) . .
C1 C2 C3 119.66(11) . .
C1 C2 H2 120.2 . .
C3 C2 H2 120.2 . .
C8 C7 C6 119.72(11) . .
C8 C7 H7 120.1 . .
C6 C7 H7 120.1 . .
C5 C6 C7 120.17(11) . .
C5 C6 H6 119.9 . .
C7 C6 H6 119.9 . .
C20 C19 C18 114.37(9) . .
C20 C19 P1 105.86(7) . .
C18 C19 P1 112.94(7) . .
C20 C19 H19 107.8 . .
C18 C19 H19 107.8 . .
P1 C19 H19 107.8 . .
C21 C22 C15 117.66(9) . .
C21 C22 H22A 107.9 . .
C15 C22 H22A 107.9 . .
C21 C22 H22B 107.9 . .
C15 C22 H22B 107.9 . .
H22A C22 H22B 107.2 . .
C17 C16 C15 115.22(9) . .
C17 C16 H16A 108.5 . .
C15 C16 H16A 108.5 . .
C17 C16 H16B 108.5 . .
C15 C16 H16B 108.5 . .
H16A C16 H16B 107.5 . .
C21 C20 C19 115.00(9) . .
C21 C20 H20A 108.5 . .
C19 C20 H20A 108.5 . .
C21 C20 H20B 108.5 . .
C19 C20 H20B 108.5 . .
H20A C20 H20B 107.5 . .
C16 C15 C22 114.81(9) . .
C16 C15 P1 110.52(7) . .
C22 C15 P1 108.13(7) . .
C16 C15 H15 107.7 . .
C22 C15 H15 107.7 . .
P1 C15 H15 107.7 . .
C20 C21 C22 115.26(9) . .
C20 C21 H21A 108.5 . .
C22 C21 H21A 108.5 . .
C20 C21 H21B 108.5 . .
C22 C21 H21B 108.5 . .
H21A C21 H21B 107.5 . .
C16 C17 C18 115.49(9) . .
C16 C17 H17A 108.4 . .
C18 C17 H17A 108.4 . .
C16 C17 H17B 108.4 . .
C18 C17 H17B 108.4 . .
H17A C17 H17B 107.5 . .
C17 C18 C19 117.49(9) . .
C17 C18 H18A 107.9 . .
C19 C18 H18A 107.9 . .
C17 C18 H18B 107.9 . .
C19 C18 H18B 107.9 . .
H18A C18 H18B 107.2 . .
Cl2 C24 Cl3 111.60(7) . .
Cl2 C24 H24A 109.3 . .
Cl3 C24 H24A 109.3 . .
Cl2 C24 H24B 109.3 . .
Cl3 C24 H24B 109.3 . .
H24A C24 H24B 108.0 . .
Cl1 C23 O1 12.1(2) . .
Cl1 C23 Rh1 169.7(4) . .
O1 C23 Rh1 177.8(3) . .

loop_
_geom_bond_atom_site_label_1
_geom_bond_atom_site_label_2
_geom_bond_distance
_geom_bond_site_symmetry_2
Rh1 C23 1.769(4) 2_666
Rh1 C23 1.769(4) .
Rh1 P1 2.3313(3) 2_666
Rh1 P1 2.3313(3) .
Rh1 Cl1 2.3865(12) 2_666
Rh1 Cl1 2.3865(12) .
Cl1 O1 0.560(2) .
Cl1 C23 0.625(3) .
P1 C9 1.8281(11) .
P1 C15 1.8452(11) .
P1 C19 1.8470(11) .
O1 C23 1.155(4) .
C14 C8 1.4146(15) .
C14 C13 1.4232(15) .
C14 C9 1.4520(15) .
C4 C3 1.3773(17) .
C4 C12 1.4161(15) .
C4 H4 0.9300 .
C11 C1 1.4111(16) .
C11 C12 1.4137(16) .
C11 C10 1.4275(15) .
C12 C13 1.4529(16) .
C10 C9 1.3616(15) .
C10 H10 0.9300 .
C13 C5 1.4152(16) .
C3 C2 1.4019(18) .
C3 H3 0.9300 .
C1 C2 1.3716(17) .
C1 H1 0.9300 .
C8 C7 1.3763(16) .
C8 H8 0.9300 .
C5 C6 1.3717(18) .
C5 H5 0.9300 .
C2 H2 0.9300 .
C7 C6 1.4001(17) .
C7 H7 0.9300 .
C6 H6 0.9300 .
C19 C20 1.5455(15) .
C19 C18 1.5478(15) .
C19 H19 0.9800 .
C22 C21 1.5423(16) .
C22 C15 1.5452(15) .
C22 H22A 0.9700 .
C22 H22B 0.9700 .
C16 C17 1.5356(16) .
C16 C15 1.5379(15) .
C16 H16A 0.9700 .
C16 H16B 0.9700 .
C20 C21 1.5367(16) .
C20 H20A 0.9700 .
C20 H20B 0.9700 .
C15 H15 0.9800 .
C21 H21A 0.9700 .
C21 H21B 0.9700 .
C17 C18 1.5405(15) .
C17 H17A 0.9700 .
C17 H17B 0.9700 .
C18 H18A 0.9700 .
C18 H18B 0.9700 .
Cl2 C24 1.7644(14) .
Cl3 C24 1.7676(13) .
C24 H24A 0.9700 .
C24 H24B 0.9700 .

loop_
_geom_torsion_atom_site_label_1
_geom_torsion_atom_site_label_2
_geom_torsion_atom_site_label_3
_geom_torsion_atom_site_label_4
_geom_torsion
_geom_torsion_site_symmetry_1
Rh1 Cl1 O1 C23 -2.9(9) .
C1 C11 C12 C4 -1.99(16) .
C10 C11 C12 C4 177.42(10) .
C1 C11 C12 C13 -178.78(10) .
C10 C11 C12 C13 0.63(15) .
C3 C4 C12 C11 0.63(16) .
C3 C4 C12 C13 177.26(10) .
C1 C11 C10 C9 178.03(11) .
C12 C11 C10 C9 -1.39(16) .
C8 C14 C13 C5 -6.01(15) .
C9 C14 C13 C5 176.15(10) .
C8 C14 C13 C12 171.19(10) .
C9 C14 C13 C12 -6.65(15) .
C11 C12 C13 C5 -179.52(10) .
C4 C12 C13 C5 3.88(17) .
C11 C12 C13 C14 3.39(15) .
C4 C12 C13 C14 -173.21(10) .
C12 C4 C3 C2 1.12(17) .
C12 C11 C1 C2 1.66(17) .
C10 C11 C1 C2 -177.75(11) .
C13 C14 C8 C7 4.03(16) .
C9 C14 C8 C7 -178.19(10) .
C14 C13 C5 C6 3.29(17) .
C12 C13 C5 C6 -173.85(11) .
C11 C10 C9 C14 -1.89(16) .
C11 C10 C9 P1 -177.07(8) .
C8 C14 C9 C10 -171.85(10) .
C13 C14 C9 C10 5.91(15) .
C8 C14 C9 P1 3.10(15) .
C13 C14 C9 P1 -179.14(8) .
C15 P1 C9 C10 -128.69(9) .
C19 P1 C9 C10 -27.44(10) .
Rh1 P1 C9 C10 98.72(8) .
C15 P1 C9 C14 56.31(10) .
C19 P1 C9 C14 157.56(9) .
Rh1 P1 C9 C14 -76.29(9) .
C11 C1 C2 C3 0.10(18) .
C4 C3 C2 C1 -1.49(18) .
C14 C8 C7 C6 0.91(17) .
C13 C5 C6 C7 1.66(18) .
C8 C7 C6 C5 -3.81(18) .
C9 P1 C19 C20 -179.55(7) .
C15 P1 C19 C20 -68.65(8) .
Rh1 P1 C19 C20 58.90(8) .
C9 P1 C19 C18 -53.67(9) .
C15 P1 C19 C18 57.23(8) .
Rh1 P1 C19 C18 -175.22(6) .
C18 C19 C20 C21 -59.75(13) .
P1 C19 C20 C21 65.25(11) .
C17 C16 C15 C22 -59.42(13) .
C17 C16 C15 P1 63.19(11) .
C21 C22 C15 C16 67.76(13) .
C21 C22 C15 P1 -56.13(12) .
C9 P1 C15 C16 46.54(9) .
C19 P1 C15 C16 -62.24(8) .
Rh1 P1 C15 C16 172.96(6) .
C9 P1 C15 C22 172.98(7) .
C19 P1 C15 C22 64.20(8) .
Rh1 P1 C15 C22 -60.60(8) .
C19 C20 C21 C22 -48.04(14) .
C15 C22 C21 C20 43.26(14) .
C15 C16 C17 C18 -48.01(14) .
C16 C17 C18 C19 42.48(14) .
C20 C19 C18 C17 68.56(13) .
P1 C19 C18 C17 -52.60(12) .
Rh1 Cl1 C23 O1 173(2) .
O1 Cl1 C23 Rh1 -173(2) .
P1 Rh1 C23 Cl1 90(2) 2_666
P1 Rh1 C23 Cl1 -90(2) .
